data_7213917
loop_
_publ_author_name
'Jiang, Xiang'
'Li, Zijian'
'Zhai, Yanyun'
'Yan, Ge'
'Xia, Hua'
'Li, Zhaohao'

_publ_section_title
;
 Porous coordination polymers based on azamacrocyclic complex: syntheses,
 solvent-induced reversible crystal-to-crystal transformation and gas
 sorption properties
;
_journal_issue 5
_journal_name_full CrystEngComm
_journal_page_first 805
_journal_paper_doi 10.1039/c3ce42021c
_journal_volume 16
_journal_year 2014
_chemical_formula_moiety '2(C84 H108 N30 Ni3 O12), 4(C3 H7 N O)'
_chemical_formula_sum 'C180 H244 N64 Ni6 O28'
_chemical_formula_weight 4104.53
_chemical_name_systematic
;
?
;
_space_group_IT_number 15
_symmetry_cell_setting monoclinic
_symmetry_space_group_name_Hall '-C 2yc'
_symmetry_space_group_name_H-M 'C 1 2/c 1'
_atom_sites_solution_hydrogens geom
_atom_sites_solution_primary direct
_atom_sites_solution_secondary difmap
_audit_creation_method SHELXL-97
_cell_angle_alpha 90.00
_cell_angle_beta 120.102(4)
_cell_angle_gamma 90.00
_cell_formula_units_Z 2
_cell_length_a 31.537(5)
_cell_length_b 20.222(5)
_cell_length_c 18.930(4)
_cell_measurement_reflns_used 2354
_cell_measurement_temperature 173(2)
_cell_measurement_theta_max 18.78
_cell_measurement_theta_min 2.43
_cell_volume 10444(4)
_computing_structure_refinement 'SHELXL-97 (Sheldrick, 2008)'
_computing_structure_solution 'SHELXS-97 (Sheldrick, 2008)'
_diffrn_ambient_temperature 173(2)
_diffrn_measured_fraction_theta_full 0.984
_diffrn_measured_fraction_theta_max 0.984
_diffrn_radiation_monochromator graphite
_diffrn_radiation_source 'fine-focus sealed tube'
_diffrn_radiation_type MoK\a
_diffrn_radiation_wavelength 0.71073
_diffrn_reflns_av_R_equivalents 0.0960
_diffrn_reflns_av_sigmaI/netI 0.1438
_diffrn_reflns_limit_h_max 38
_diffrn_reflns_limit_h_min -38
_diffrn_reflns_limit_k_max 24
_diffrn_reflns_limit_k_min -24
_diffrn_reflns_limit_l_max 21
_diffrn_reflns_limit_l_min -22
_diffrn_reflns_number 34303
_diffrn_reflns_theta_full 25.50
_diffrn_reflns_theta_max 25.50
_diffrn_reflns_theta_min 1.25
_exptl_absorpt_coefficient_mu 0.609
_exptl_absorpt_correction_T_max 0.9142
_exptl_absorpt_correction_T_min 0.8626
_exptl_absorpt_correction_type multi-scan
_exptl_absorpt_process_details 'SADABS (Bruker, 2000)'
_exptl_crystal_density_diffrn 1.305
_exptl_crystal_density_method 'not measured'
_exptl_crystal_F_000 4327
_exptl_crystal_size_max 0.25
_exptl_crystal_size_mid 0.20
_exptl_crystal_size_min 0.15
_platon_squeeze_details
;
;
_refine_diff_density_max 0.639
_refine_diff_density_min -0.519
_refine_diff_density_rms 0.077
_refine_ls_extinction_method none
_refine_ls_goodness_of_fit_ref 1.045
_refine_ls_hydrogen_treatment constr
_refine_ls_matrix_type full
_refine_ls_number_parameters 616
_refine_ls_number_reflns 9583
_refine_ls_number_restraints 214
_refine_ls_restrained_S_all 1.113
_refine_ls_R_factor_all 0.1797
_refine_ls_R_factor_gt 0.0755
_refine_ls_shift/su_max 0.002
_refine_ls_shift/su_mean 0.000
_refine_ls_structure_factor_coef Fsqd
_refine_ls_weighting_details 'calc w=1/[\s^2^(Fo^2^)+(0.0600P)^2^+0.0000P] where P=(Fo^2^+2Fc^2^)/3'
_refine_ls_weighting_scheme calc
_refine_ls_wR_factor_gt 0.1627
_refine_ls_wR_factor_ref 0.1834
_reflns_number_gt 3517
_reflns_number_total 9583
_reflns_threshold_expression >2sigma(I)
_cod_data_source_file c3ce42021c.txt
_cod_data_source_block 2
_cod_depositor_comments
;
The following automatic conversions were performed:

'_symmetry_cell_setting' value 'Monoclinic' changed to 'monoclinic'
according to
/usr/data/users/saulius/automatic-downloads/current/RSC/lib/dictionaries/cif_core.dic
dictionary named 'cif_core.dic' version 2.4.2 from 2011-04-26.

Automatic conversion script
Id: cif_fix_values 2281 2013-09-26 08:29:07Z andrius 
;
_cod_original_sg_symbol_H-M 'C2/c '
_cod_database_code 7213917

loop_
_symmetry_equiv_pos_as_xyz
'x, y, z'
'-x, y, -z+1/2'
'x+1/2, y+1/2, z'
'-x+1/2, y+1/2, -z+1/2'
'-x, -y, -z'
'x, -y, z-1/2'
'-x+1/2, -y+1/2, -z'
'x+1/2, -y+1/2, z-1/2'

loop_
_atom_site_label
_atom_site_type_symbol
_atom_site_fract_x
_atom_site_fract_y
_atom_site_fract_z
_atom_site_U_iso_or_equiv
_atom_site_adp_type
_atom_site_occupancy
_atom_site_symmetry_multiplicity
_atom_site_calc_flag
_atom_site_refinement_flags
_atom_site_disorder_assembly
_atom_site_disorder_group
O7 O 0.0091(4) 0.1389(3) 0.2503(8) 0.057(3) Uiso 0.50 1 d P . .
C43 C 0.0236(5) 0.1918(7) 0.2495(9) 0.070(4) Uiso 0.50 1 d P . .
H43A H 0.0503 0.1950 0.2389 0.084 Uiso 0.50 1 d PR . .
N16 N 0.0065(6) 0.2479(4) 0.2620(10) 0.049(3) Uiso 0.50 1 d P . .
C44 C 0.0259(6) 0.3079(8) 0.2613(12) 0.119(7) Uiso 0.50 1 d P . .
H44A H 0.0533 0.3036 0.2527 0.178 Uiso 0.50 1 d PR . .
H44B H 0.0012 0.3349 0.2189 0.178 Uiso 0.50 1 d PR . .
H44C H 0.0365 0.3282 0.3133 0.178 Uiso 0.50 1 d PR . .
C45 C -0.0363(5) 0.2483(8) 0.2736(10) 0.085(5) Uiso 0.50 1 d P . .
H45A H -0.0478 0.2041 0.2718 0.127 Uiso 0.50 1 d PR . .
H45B H -0.0267 0.2676 0.3258 0.127 Uiso 0.50 1 d PR . .
H45C H -0.0619 0.2743 0.2314 0.127 Uiso 0.50 1 d PR . .
O8 O 0.4678(4) 0.2686(5) 0.1135(6) 0.081(3) Uiso 0.50 1 d PDU . .
C46 C 0.4891(7) 0.2955(10) 0.1817(9) 0.064(5) Uiso 0.50 1 d PDU . .
H46A H 0.4819 0.3416 0.1819 0.077 Uiso 0.50 1 d PR . .
N17 N 0.5000 0.2591(5) 0.2500 0.080(3) Uiso 1 2 d SDU . .
C47 C 0.5000 0.1885(7) 0.2500 0.193(7) Uiso 1 2 d SDU . .
H47A H 0.4907 0.1727 0.1963 0.289 Uiso 0.50 1 d PR . .
H47B H 0.5322 0.1727 0.2883 0.289 Uiso 0.50 1 d PR . .
H47C H 0.4771 0.1727 0.2654 0.289 Uiso 0.50 1 d PR . .
C48 C 0.5250(7) 0.2844(10) 0.3327(10) 0.080(6) Uiso 0.50 1 d PDU . .
H48A H 0.5222 0.3299 0.3165 0.119 Uiso 0.50 1 d PR . .
H48B H 0.5028 0.2756 0.3524 0.119 Uiso 0.50 1 d PR . .
H48C H 0.5579 0.2756 0.3752 0.119 Uiso 0.50 1 d PR . .
C25 C 0.5668(4) 0.0829(5) 0.4710(6) 0.129(4) Uiso 0.753(5) 1 d PDU A 1
H25A H 0.5822 0.0984 0.4414 0.154 Uiso 0.753(5) 1 d PR A 1
H25B H 0.5412 0.1128 0.4635 0.154 Uiso 0.753(5) 1 d PR A 1
N8 N 0.6020(4) 0.0724(5) 0.5608(6) 0.121(3) Uiso 0.753(5) 1 d PDU A 1
C26 C 0.6269(4) 0.0062(5) 0.5694(6) 0.143(4) Uiso 0.753(5) 1 d PDU A 1
H26A H 0.6291 -0.0180 0.6147 0.172 Uiso 0.753(5) 1 d PR A 1
H26B H 0.6593 0.0121 0.5776 0.172 Uiso 0.753(5) 1 d PR A 1
C27 C 0.5937(4) -0.0284(5) 0.4881(7) 0.120(4) Uiso 0.753(5) 1 d PDU A 1
H27A H 0.5862 -0.0724 0.4975 0.144 Uiso 0.753(5) 1 d PR A 1
H27B H 0.6086 -0.0304 0.4547 0.144 Uiso 0.753(5) 1 d PR A 1
N7 N 0.5471(3) 0.0144(4) 0.4513(5) 0.099(3) Uiso 0.753(5) 1 d PDU A 1
C28 C 0.5199(4) -0.0047(6) 0.3637(7) 0.133(4) Uiso 0.753(5) 1 d PDU A 1
H28A H 0.5411 -0.0238 0.3465 0.160 Uiso 0.753(5) 1 d PR A 1
H28B H 0.5067 0.0355 0.3337 0.160 Uiso 0.753(5) 1 d PR A 1
C29 C 0.4768(5) -0.0441(7) 0.3441(9) 0.118(4) Uiso 0.753(5) 1 d PDU A 1
H29A H 0.4900 -0.0880 0.3591 0.142 Uiso 0.753(5) 1 d PR A 1
H29B H 0.4540 -0.0440 0.2864 0.142 Uiso 0.753(5) 1 d PR A 1
C30 C 0.5836(4) 0.0770(6) 0.6134(7) 0.111(4) Uiso 0.753(5) 1 d PDU . 1
H30A H 0.5687 0.1200 0.6037 0.133 Uiso 0.753(5) 1 d PR A 1
H30B H 0.6111 0.0775 0.6680 0.133 Uiso 0.753(5) 1 d PR A 1
N9 N 0.4520(3) -0.0314(4) 0.3853(5) 0.082(3) Uiso 0.753(5) 1 d PDU . 1
H9A H 0.4336 0.0039 0.3582 0.098 Uiso 0.753(5) 1 d PR A 1
C25' C 0.5626(9) -0.0379(10) 0.4306(17) 0.119(5) Uiso 0.247(5) 1 d PDU A 2
H25C H 0.5688 -0.0688 0.4732 0.142 Uiso 0.247(5) 1 d PR A 2
H25D H 0.5752 -0.0551 0.3973 0.142 Uiso 0.247(5) 1 d PR A 2
N8' N 0.5852(8) 0.0281(12) 0.4663(14) 0.133(5) Uiso 0.247(5) 1 d PDU A 2
C26' C 0.5551(11) 0.0797(11) 0.4026(17) 0.129(7) Uiso 0.247(5) 1 d PDU A 2
H26C H 0.5718 0.0889 0.3730 0.155 Uiso 0.247(5) 1 d PR A 2
H26D H 0.5513 0.1202 0.4253 0.155 Uiso 0.247(5) 1 d PR A 2
C27' C 0.5049(9) 0.0504(13) 0.3549(19) 0.134(7) Uiso 0.247(5) 1 d PDU A 2
H27C H 0.4989 0.0455 0.3002 0.161 Uiso 0.247(5) 1 d PR A 2
H27D H 0.4787 0.0756 0.3537 0.161 Uiso 0.247(5) 1 d PR A 2
N7' N 0.5104(8) -0.0162(12) 0.3958(13) 0.132(5) Uiso 0.247(5) 1 d PDU A 2
C28' C 0.4761(10) -0.0633(17) 0.340(2) 0.118(5) Uiso 0.247(5) 1 d PDU A 2
H28C H 0.4924 -0.1053 0.3558 0.142 Uiso 0.247(5) 1 d PR A 2
H28D H 0.4693 -0.0541 0.2850 0.142 Uiso 0.247(5) 1 d PR A 2
C29' C 0.4349(9) -0.0742(15) 0.3541(17) 0.093(6) Uiso 0.247(5) 1 d PDU A 2
H29C H 0.4306 -0.1179 0.3694 0.111 Uiso 0.247(5) 1 d PR A 2
H29D H 0.4080 -0.0653 0.3003 0.111 Uiso 0.247(5) 1 d PR A 2
C30' C 0.5911(8) 0.0443(16) 0.5452(14) 0.131(5) Uiso 0.247(5) 1 d PDU . 2
H30C H 0.5865 0.0913 0.5409 0.157 Uiso 0.247(5) 1 d PR A 2
H30D H 0.6253 0.0382 0.5840 0.157 Uiso 0.247(5) 1 d PR A 2
N9' N 0.4337(6) -0.0293(12) 0.4104(12) 0.080(6) Uiso 0.247(5) 1 d PDU . 2
H9'A H 0.4188 0.0075 0.3822 0.096 Uiso 0.247(5) 1 d PR A 2
C1 C 0.4399(2) 0.4542(3) 0.4932(4) 0.0368(16) Uani 1 1 d . . .
C2 C 0.4510(2) 0.5634(3) 0.5132(4) 0.0425(17) Uani 1 1 d . . .
C3 C 0.49650(19) 0.4938(3) 0.6152(3) 0.0355(14) Uani 1 1 d . . .
C4 C 0.4237(2) 0.3367(3) 0.4373(4) 0.0388(16) Uani 1 1 d . . .
C5 C 0.4603(2) 0.3035(3) 0.5029(4) 0.0433(17) Uani 1 1 d . . .
H5 H 0.4812 0.3262 0.5523 0.052 Uiso 1 1 calc R . .
C6 C 0.4664(2) 0.2362(3) 0.4960(4) 0.0518(19) Uani 1 1 d . . .
H6 H 0.4913 0.2129 0.5416 0.062 Uiso 1 1 calc R . .
C7 C 0.4369(2) 0.2023(3) 0.4239(4) 0.0490(18) Uani 1 1 d . . .
C8 C 0.4004(2) 0.2371(3) 0.3584(4) 0.0523(19) Uani 1 1 d . . .
H8 H 0.3802 0.2148 0.3083 0.063 Uiso 1 1 calc R . .
C9 C 0.3928(2) 0.3035(3) 0.3647(4) 0.0470(18) Uani 1 1 d . . .
H9 H 0.3669 0.3264 0.3201 0.056 Uiso 1 1 calc R . .
C10 C 0.4432(3) 0.1296(3) 0.4150(5) 0.063(2) Uani 1 1 d . . .
C11 C 0.4105(2) 0.6552(3) 0.4135(4) 0.0430(17) Uani 1 1 d . . .
C12 C 0.3876(2) 0.6219(3) 0.3395(4) 0.0505(18) Uani 1 1 d . . .
H12 H 0.3909 0.5753 0.3383 0.061 Uiso 1 1 calc R . .
C13 C 0.3601(2) 0.6561(3) 0.2682(4) 0.0519(19) Uani 1 1 d . . .
H13 H 0.3446 0.6322 0.2182 0.062 Uiso 1 1 calc R . .
C14 C 0.3541(2) 0.7239(3) 0.2659(4) 0.0523(19) Uani 1 1 d . . .
C15 C 0.3777(3) 0.7556(3) 0.3388(5) 0.072(2) Uani 1 1 d . . .
H15 H 0.3748 0.8023 0.3395 0.087 Uiso 1 1 calc R . .
C16 C 0.4051(2) 0.7237(3) 0.4106(4) 0.055(2) Uani 1 1 d . . .
H16 H 0.4209 0.7485 0.4599 0.065 Uiso 1 1 calc R . .
C17 C 0.3239(3) 0.7608(4) 0.1886(5) 0.076(3) Uani 1 1 d . . .
C18 C 0.5651(2) 0.5173(3) 0.7579(4) 0.0444(17) Uani 1 1 d . . .
C19 C 0.5765(2) 0.5813(3) 0.7456(4) 0.060(2) Uani 1 1 d . . .
H19 H 0.5595 0.6008 0.6929 0.072 Uiso 1 1 calc R . .
C20 C 0.6130(2) 0.6164(3) 0.8114(4) 0.059(2) Uani 1 1 d . . .
H20 H 0.6211 0.6596 0.8024 0.071 Uiso 1 1 calc R . .
C21 C 0.6380(2) 0.5900(3) 0.8899(4) 0.0494(18) Uani 1 1 d . . .
C22 C 0.6262(2) 0.5260(3) 0.9003(4) 0.0528(19) Uani 1 1 d . . .
H22 H 0.6427 0.5063 0.9529 0.063 Uiso 1 1 calc R . .
C23 C 0.5908(2) 0.4908(3) 0.8351(4) 0.0528(18) Uani 1 1 d . . .
H23 H 0.5838 0.4468 0.8437 0.063 Uiso 1 1 calc R . .
C24 C 0.6785(3) 0.6303(4) 0.9604(6) 0.078(3) Uani 1 1 d . . .
C31 C 0.1980(4) 0.7223(7) 0.0860(7) 0.135(4) Uani 1 1 d . . .
H31A H 0.1775 0.7360 0.1095 0.162 Uiso 1 1 calc R . .
H31B H 0.2322 0.7169 0.1308 0.162 Uiso 1 1 calc R . .
C32 C 0.1377(4) 0.6824(6) -0.0420(9) 0.157(5) Uani 1 1 d . . .
H32A H 0.1057 0.6698 -0.0481 0.188 Uiso 1 1 calc R . .
H32B H 0.1405 0.6630 -0.0874 0.188 Uiso 1 1 calc R . .
C33 C 0.1435(3) 0.7571(6) -0.0393(7) 0.125(4) Uani 1 1 d . . .
H33A H 0.1386 0.7739 -0.0920 0.150 Uiso 1 1 calc R . .
H33B H 0.1197 0.7788 -0.0275 0.150 Uiso 1 1 calc R . .
C34 C 0.2022(3) 0.8427(5) 0.0522(6) 0.104(3) Uani 1 1 d . . .
H34A H 0.1705 0.8618 0.0408 0.125 Uiso 1 1 calc R . .
H34B H 0.2255 0.8466 0.1116 0.125 Uiso 1 1 calc R . .
C35 C 0.2212(3) 0.8803(4) 0.0069(5) 0.085(3) Uani 1 1 d . . .
H35A H 0.1960 0.8826 -0.0517 0.102 Uiso 1 1 calc R . .
H35B H 0.2295 0.9260 0.0283 0.102 Uiso 1 1 calc R . .
C36 C 0.2162(4) 0.6196(4) 0.0302(6) 0.098(3) Uani 1 1 d . . .
H36A H 0.2436 0.6084 0.0852 0.117 Uiso 1 1 calc R . .
H36B H 0.2003 0.5777 0.0026 0.117 Uiso 1 1 calc R . .
C37 C 0.8398(3) 0.6924(5) 1.0173(5) 0.087(3) Uani 1 1 d . . .
H37A H 0.8609 0.6778 0.9953 0.105 Uiso 1 1 calc R . .
H37B H 0.8517 0.7356 1.0449 0.105 Uiso 1 1 calc R . .
C38 C 0.8006(3) 0.5927(4) 1.0179(6) 0.107(3) Uani 1 1 d . . .
H38A H 0.7772 0.5833 1.0372 0.128 Uiso 1 1 calc R . .
H38B H 0.8164 0.5508 1.0164 0.128 Uiso 1 1 calc R . .
C39 C 0.7739(3) 0.6263(4) 0.9319(5) 0.095(3) Uani 1 1 d . . .
H39A H 0.7859 0.6085 0.8963 0.114 Uiso 1 1 calc R . .
H39B H 0.7380 0.6200 0.9047 0.114 Uiso 1 1 calc R . .
C40 C 0.7773(3) 0.7369(4) 0.8789(6) 0.098(3) Uani 1 1 d . . .
H40A H 0.8003 0.7748 0.8970 0.117 Uiso 1 1 calc R . .
H40B H 0.7834 0.7097 0.8414 0.117 Uiso 1 1 calc R . .
C41 C 0.7263(3) 0.7621(4) 0.8341(4) 0.076(2) Uani 1 1 d . . .
H41A H 0.7209 0.7896 0.7870 0.092 Uiso 1 1 calc R . .
H41B H 0.7025 0.7252 0.8140 0.092 Uiso 1 1 calc R . .
C42 C 0.8284(3) 0.6715(4) 1.1341(5) 0.095(3) Uani 1 1 d . . .
H42A H 0.8521 0.7077 1.1622 0.114 Uiso 1 1 calc R . .
H42B H 0.8349 0.6370 1.1755 0.114 Uiso 1 1 calc R . .
N1 N 0.47455(17) 0.4394(2) 0.5687(3) 0.0387(13) Uani 1 1 d . . .
N2 N 0.42505(17) 0.51577(19) 0.4613(3) 0.0377(13) Uani 1 1 d . . .
N3 N 0.48777(18) 0.5556(2) 0.5921(3) 0.0407(13) Uani 1 1 d . . .
N4 N 0.41429(16) 0.4044(2) 0.4376(3) 0.0437(14) Uani 1 1 d . . .
H4 H 0.3870 0.4178 0.3945 0.052 Uiso 1 1 calc R . .
N5 N 0.44058(17) 0.6271(2) 0.4895(3) 0.0422(14) Uani 1 1 d . . .
H5A H 0.4555 0.6559 0.5294 0.051 Uiso 1 1 calc R . .
N6 N 0.53100(17) 0.4775(2) 0.6936(3) 0.0393(13) Uani 1 1 d . . .
H6A H 0.5319 0.4353 0.7057 0.047 Uiso 1 1 calc R . .
N10 N 0.1951(3) 0.7696(4) 0.0282(4) 0.093(2) Uani 1 1 d . . .
N11 N 0.1795(4) 0.6607(5) 0.0397(7) 0.135(4) Uani 1 1 d . . .
N12 N 0.2636(2) 0.8480(3) 0.0167(4) 0.0699(19) Uani 1 1 d . . .
H12A H 0.2873 0.8531 0.0714 0.084 Uiso 1 1 calc R . .
N13 N 0.7872(2) 0.6962(4) 0.9513(4) 0.083(2) Uani 1 1 d . . .
N14 N 0.8386(2) 0.6430(4) 1.0727(5) 0.092(2) Uani 1 1 d . . .
N15 N 0.7212(2) 0.8023(3) 0.8948(4) 0.081(2) Uani 1 1 d . . .
H15A H 0.7414 0.8389 0.9056 0.098 Uiso 1 1 calc R . .
Ni1 Ni 0.5000 0.0000 0.5000 0.0487(3) Uani 1 2 d SD . .
Ni2 Ni 0.2500 0.7500 0.0000 0.0469(4) Uani 1 2 d S . .
Ni3 Ni 0.7500 0.7500 1.0000 0.0581(4) Uani 1 2 d S . .
O1 O 0.47720(16) 0.10037(19) 0.4746(3) 0.0566(13) Uani 1 1 d . A .
O2 O 0.4152(2) 0.1029(2) 0.3457(3) 0.099(2) Uani 1 1 d . . .
O3 O 0.29900(16) 0.7270(2) 0.1238(3) 0.0593(13) Uani 1 1 d . . .
O4 O 0.3268(2) 0.8227(2) 0.1907(3) 0.129(3) Uani 1 1 d . . .
O5 O 0.68944(16) 0.6847(3) 0.9403(3) 0.0682(15) Uani 1 1 d . . .
O6 O 0.69896(19) 0.6038(3) 1.0300(3) 0.098(2) Uani 1 1 d . . .

loop_
_atom_site_aniso_label
_atom_site_aniso_U_11
_atom_site_aniso_U_22
_atom_site_aniso_U_33
_atom_site_aniso_U_23
_atom_site_aniso_U_13
_atom_site_aniso_U_12
C1 0.037(4) 0.036(4) 0.038(4) -0.012(3) 0.019(3) -0.010(3)
C2 0.053(4) 0.036(4) 0.040(4) -0.004(3) 0.024(4) -0.006(3)
C3 0.030(3) 0.038(4) 0.028(3) 0.001(4) 0.007(3) 0.002(3)
C4 0.038(4) 0.024(4) 0.044(4) 0.001(3) 0.013(3) -0.001(3)
C5 0.050(4) 0.025(4) 0.038(4) -0.009(3) 0.009(3) -0.007(3)
C6 0.045(4) 0.028(4) 0.060(5) 0.000(3) 0.009(4) 0.000(3)
C7 0.060(5) 0.035(4) 0.043(4) 0.006(3) 0.020(4) 0.001(4)
C8 0.062(5) 0.039(4) 0.035(4) -0.004(3) 0.009(4) 0.001(4)
C9 0.044(4) 0.032(4) 0.038(4) 0.002(3) 0.000(3) 0.003(3)
C10 0.077(6) 0.040(5) 0.058(5) -0.002(4) 0.022(5) 0.005(4)
C11 0.047(4) 0.029(4) 0.043(4) 0.005(3) 0.015(4) -0.001(3)
C12 0.064(5) 0.029(4) 0.036(4) -0.006(3) 0.008(4) -0.001(3)
C13 0.055(4) 0.039(4) 0.037(4) -0.004(3) 0.004(4) 0.001(3)
C14 0.051(4) 0.028(4) 0.051(5) -0.003(4) 0.006(4) 0.001(3)
C15 0.082(6) 0.026(4) 0.069(6) 0.007(4) 0.008(5) 0.009(4)
C16 0.066(5) 0.036(4) 0.031(4) -0.004(3) 0.002(4) -0.003(4)
C17 0.085(6) 0.045(5) 0.057(6) -0.007(4) 0.004(5) 0.013(5)
C18 0.032(4) 0.040(5) 0.048(4) 0.005(3) 0.010(3) 0.006(3)
C19 0.055(4) 0.052(5) 0.042(5) 0.000(4) 0.001(4) -0.013(4)
C20 0.068(5) 0.052(5) 0.031(4) -0.004(4) 0.005(4) -0.020(4)
C21 0.043(4) 0.058(5) 0.037(4) -0.006(4) 0.013(4) -0.009(4)
C22 0.047(4) 0.051(4) 0.038(4) 0.002(3) 0.005(4) 0.000(3)
C23 0.049(4) 0.035(4) 0.056(5) -0.003(4) 0.013(4) -0.011(3)
C24 0.052(5) 0.074(6) 0.073(7) -0.005(5) 0.005(5) -0.018(5)
C31 0.133(10) 0.173(13) 0.143(11) 0.043(10) 0.102(9) -0.012(9)
C32 0.088(9) 0.138(12) 0.193(14) 0.022(10) 0.032(9) -0.027(8)
C33 0.062(7) 0.161(12) 0.142(10) 0.008(9) 0.044(7) 0.013(7)
C34 0.107(8) 0.087(8) 0.123(9) -0.025(7) 0.062(7) 0.026(6)
C35 0.089(7) 0.075(6) 0.064(6) -0.014(5) 0.018(5) 0.020(5)
C36 0.113(8) 0.062(6) 0.106(8) 0.019(5) 0.046(7) -0.013(6)
C37 0.067(6) 0.112(8) 0.078(7) -0.012(6) 0.032(5) -0.002(5)
C38 0.091(7) 0.071(7) 0.123(9) -0.020(6) 0.027(7) -0.007(6)
C39 0.074(6) 0.074(7) 0.108(8) -0.013(6) 0.025(6) 0.006(5)
C40 0.081(7) 0.098(8) 0.082(7) -0.017(6) 0.016(6) -0.008(6)
C41 0.087(6) 0.079(6) 0.039(5) -0.011(4) 0.013(5) -0.020(5)
C42 0.088(7) 0.072(6) 0.070(7) -0.005(5) -0.001(6) -0.017(5)
N1 0.034(3) 0.031(3) 0.035(3) 0.003(3) 0.005(3) 0.001(2)
N2 0.043(3) 0.012(3) 0.036(3) 0.001(2) 0.004(3) -0.002(2)
N3 0.041(3) 0.026(3) 0.036(3) 0.004(3) 0.005(3) -0.002(2)
N4 0.041(3) 0.025(3) 0.045(3) -0.001(3) 0.007(3) -0.002(3)
N5 0.052(3) 0.016(3) 0.033(3) -0.003(2) 0.002(3) -0.006(2)
N6 0.050(3) 0.027(3) 0.029(3) 0.001(2) 0.011(3) -0.006(2)
N10 0.077(5) 0.133(7) 0.073(5) 0.013(5) 0.039(5) 0.012(5)
N11 0.139(10) 0.110(8) 0.173(11) 0.012(8) 0.089(9) -0.044(7)
N12 0.067(4) 0.059(4) 0.055(4) 0.009(3) 0.009(4) 0.013(3)
N13 0.061(5) 0.079(5) 0.080(5) -0.011(4) 0.015(4) -0.005(4)
N14 0.081(5) 0.090(6) 0.074(5) -0.002(5) 0.015(5) 0.000(4)
N15 0.057(4) 0.080(5) 0.071(5) -0.002(4) 0.005(4) -0.024(4)
Ni1 0.0657(8) 0.0284(6) 0.0436(7) -0.0045(6) 0.0210(6) -0.0011(7)
Ni2 0.0440(7) 0.0428(8) 0.0426(8) 0.0079(6) 0.0132(6) 0.0067(6)
Ni3 0.0471(8) 0.0607(9) 0.0432(9) -0.0125(7) 0.0053(7) -0.0130(7)
O1 0.069(3) 0.022(2) 0.053(3) -0.002(2) 0.011(3) 0.005(2)
O2 0.128(5) 0.041(3) 0.058(4) -0.014(3) -0.006(3) 0.016(3)
O3 0.070(3) 0.039(3) 0.039(3) 0.008(2) 0.005(3) 0.012(2)
O4 0.185(6) 0.035(3) 0.065(4) 0.010(3) -0.014(4) 0.023(4)
O5 0.061(3) 0.071(4) 0.041(3) -0.010(3) 0.003(3) -0.025(3)
O6 0.079(4) 0.100(5) 0.057(4) 0.009(3) -0.010(3) -0.042(3)

loop_
_atom_type_symbol
_atom_type_description
_atom_type_scat_dispersion_real
_atom_type_scat_dispersion_imag
_atom_type_scat_source
C C 0.0033 0.0016 'International Tables Vol C Tables 4.2.6.8 and 6.1.1.4'
H H 0.0000 0.0000 'International Tables Vol C Tables 4.2.6.8 and 6.1.1.4'
N N 0.0061 0.0033 'International Tables Vol C Tables 4.2.6.8 and 6.1.1.4'
Ni Ni 0.3393 1.1124 'International Tables Vol C Tables 4.2.6.8 and 6.1.1.4'
O O 0.0106 0.0060 'International Tables Vol C Tables 4.2.6.8 and 6.1.1.4'

loop_
_geom_angle_atom_site_label_1
_geom_angle_atom_site_label_2
_geom_angle_atom_site_label_3
_geom_angle
_geom_angle_site_symmetry_1
_geom_angle_site_symmetry_3
O7 O7 C43 113.5(9) 2 .
O7 O7 C43 46.0(6) 2 2
C43 O7 C43 67.6(14) . 2
O7 C43 N16 125.8(16) . .
O7 C43 C45 163.7(18) . 2
N16 C43 C45 63.1(11) . 2
O7 C43 N16 119.7(15) . 2
N16 C43 N16 17.7(13) . 2
C45 C43 N16 63.9(11) 2 2
O7 C43 O7 20.5(8) . 2
N16 C43 O7 105.7(13) . 2
C45 C43 O7 157.7(14) 2 2
N16 C43 O7 99.4(12) 2 2
O7 C43 C43 66.5(9) . 2
N16 C43 C43 60.2(10) . 2
C45 C43 C43 117.4(10) 2 2
N16 C43 C43 53.9(9) 2 2
O7 C43 C43 46.0(6) 2 2
O7 C43 H43A 117.2 . .
N16 C43 H43A 117.1 . .
C45 C43 H43A 56.2 2 .
N16 C43 H43A 120.0 2 .
O7 C43 H43A 137.0 2 .
C43 C43 H43A 169.4 2 .
N16 N16 C43 94(3) 2 .
N16 N16 C44 101(2) 2 .
C43 N16 C44 122.4(18) . .
N16 N16 C45 91(5) 2 2
C43 N16 C45 59.3(11) . 2
C44 N16 C45 65.1(12) . 2
N16 N16 C43 68(3) 2 2
C43 N16 C43 65.8(14) . 2
C44 N16 C43 167.5(15) . 2
C45 N16 C43 119.0(14) 2 2
N16 N16 C45 72(5) 2 .
C43 N16 C45 121.0(14) . .
C44 N16 C45 116.6(14) . .
C45 N16 C45 162.8(13) 2 .
C43 N16 C45 55.6(9) 2 .
N16 N16 C44 63(2) 2 2
C43 N16 C44 156.2(16) . 2
C44 N16 C44 61.4(13) . 2
C45 N16 C44 112.1(14) 2 2
C43 N16 C44 107.1(13) 2 2
C45 N16 C44 60.0(10) . 2
N16 C44 C44 64.1(10) . 2
N16 C44 C45 58.8(11) . 2
C44 C44 C45 109.3(12) 2 2
N16 C44 N16 16.5(12) . 2
C44 C44 N16 54.5(8) 2 2
C45 C44 N16 59.0(10) 2 2
N16 C44 H44A 111.6 . .
C44 C44 H44A 156.5 2 .
C45 C44 H44A 55.6 2 .
N16 C44 H44A 114.6 2 .
N16 C44 H44B 109.5 . .
C44 C44 H44B 55.8 2 .
C45 C44 H44B 110.9 2 .
N16 C44 H44B 93.7 2 .
H44A C44 H44B 109.5 . .
N16 C44 H44C 107.3 . .
C44 C44 H44C 93.5 2 .
C45 C44 H44C 139.6 2 .
N16 C44 H44C 118.7 2 .
H44A C44 H44C 109.5 . .
H44B C44 H44C 109.5 . .
C43 C45 N16 57.6(9) 2 2
C43 C45 N16 60.5(9) 2 .
N16 C45 N16 17.2(13) 2 .
C43 C45 C44 112.1(14) 2 2
N16 C45 C44 56.1(9) 2 2
N16 C45 C44 61.1(9) . 2
C43 C45 H45A 51.0 2 .
N16 C45 H45A 108.2 2 .
N16 C45 H45A 110.6 . .
C44 C45 H45A 154.7 2 .
C43 C45 H45B 133.2 2 .
N16 C45 H45B 123.7 2 .
N16 C45 H45B 108.4 . .
C44 C45 H45B 95.8 2 .
H45A C45 H45B 109.5 . .
C43 C45 H45C 117.1 2 .
N16 C45 H45C 95.2 2 .
N16 C45 H45C 109.4 . .
C44 C45 H45C 57.9 2 .
H45A C45 H45C 109.5 . .
H45B C45 H45C 109.5 . .
C48 O8 C46 18.9(19) 2_655 .
C48 C46 O8 45(4) 2_655 .
C48 C46 N17 90(4) 2_655 .
O8 C46 N17 119.5(15) . .
C48 C46 H46A 108.8 2_655 .
O8 C46 H46A 115.1 . .
N17 C46 H46A 117.6 . .
C46 N17 C46 115.2(16) . 2_655
C46 N17 C47 122.4(8) . .
C46 N17 C47 122.4(8) 2_655 .
C46 N17 C48 124.9(12) . .
C46 N17 C48 18.0(13) 2_655 .
C47 N17 C48 110.7(10) . .
C46 N17 C48 18.0(13) . 2_655
C46 N17 C48 124.9(12) 2_655 2_655
C47 N17 C48 110.7(10) . 2_655
C48 N17 C48 138.6(19) . 2_655
N17 C47 H47A 109.5 . .
N17 C47 H47B 109.5 . .
H47A C47 H47B 109.5 . .
N17 C47 H47C 109.5 . .
H47A C47 H47C 109.5 . .
H47B C47 H47C 109.5 . .
C46 C48 O8 116(5) 2_655 2_655
C46 C48 N17 72(4) 2_655 .
O8 C48 N17 137(2) 2_655 .
C46 C48 H48A 54.7 2_655 .
O8 C48 H48A 125.5 2_655 .
N17 C48 H48A 94.6 . .
C46 C48 H48B 68.5 2_655 .
O8 C48 H48B 50.9 2_655 .
N17 C48 H48B 104.3 . .
H48A C48 H48B 109.5 . .
C46 C48 H48C 158.4 2_655 .
O8 C48 H48C 58.5 2_655 .
N17 C48 H48C 127.9 . .
H48A C48 H48C 109.5 . .
H48B C48 H48C 109.5 . .
N7 C25 N8 97.6(7) . .
N7 C25 H25A 115.3 . .
N8 C25 H25A 113.7 . .
N7 C25 H25B 109.7 . .
N8 C25 H25B 110.2 . .
H25A C25 H25B 109.9 . .
N7 C25 H26D 119.4 . .
N8 C25 H26D 142.6 . .
H25A C25 H26D 56.9 . .
H25B C25 H26D 54.8 . .
N7 C25 H30C 110.0 . .
N8 C25 H30C 20.4 . .
H25A C25 H30C 118.7 . .
H25B C25 H30C 90.4 . .
H26D C25 H30C 126.1 . .
C30 N8 C25 117.7(9) . .
C30 N8 C26 111.3(9) . .
C25 N8 C26 107.0(7) . .
C30 N8 H30C 84.5 . .
C25 N8 H30C 43.7 . .
C26 N8 H30C 149.9 . .
C30 N8 H30D 102.9 . .
C25 N8 H30D 126.1 . .
C26 N8 H30D 20.3 . .
H30C N8 H30D 169.8 . .
N8 C26 C27 103.8(6) . .
N8 C26 H26A 110.3 . .
C27 C26 H26A 111.8 . .
N8 C26 H26B 111.2 . .
C27 C26 H26B 110.9 . .
H26A C26 H26B 108.8 . .
N8 C26 H30D 27.2 . .
C27 C26 H30D 131.0 . .
H26A C26 H30D 95.8 . .
H26B C26 H30D 96.1 . .
C26 C27 N7 102.5(6) . .
C26 C27 H27A 110.3 . .
N7 C27 H27A 109.7 . .
C26 C27 H27B 111.5 . .
N7 C27 H27B 113.4 . .
H27A C27 H27B 109.3 . .
C26 C27 H25C 131.2 . .
N7 C27 H25C 84.4 . .
H27A C27 H25C 28.8 . .
H27B C27 H25C 109.3 . .
C28 N7 C25 117.3(8) . .
C28 N7 C27 104.2(8) . .
C25 N7 C27 103.0(7) . .
C28 N7 Ni1 108.1(6) . .
C25 N7 Ni1 108.3(7) . .
C27 N7 Ni1 116.3(7) . .
C29 C28 N7 111.8(9) . .
C29 C28 H28A 114.4 . .
N7 C28 H28A 112.0 . .
C29 C28 H28B 103.8 . .
N7 C28 H28B 106.0 . .
H28A C28 H28B 108.1 . .
C29 C28 H27C 101.0 . .
N7 C28 H27C 120.6 . .
H28A C28 H27C 96.1 . .
H28B C28 H27C 15.5 . .
N9 C29 C28 118.5(9) . .
N9 C29 H29A 106.7 . .
C28 C29 H29A 102.8 . .
N9 C29 H29B 109.2 . .
C28 C29 H29B 111.1 . .
H29A C29 H29B 107.8 . .
N9 C29 H28C 110.5 . .
C28 C29 H28C 104.6 . .
H29A C29 H28C 6.4 . .
H29B C29 H28C 101.5 . .
N9 C29 H28D 139.1 . .
C28 C29 H28D 93.6 . .
H29A C29 H28D 88.3 . .
H29B C29 H28D 30.8 . .
H28C C29 H28D 82.1 . .
N8 C30 N9 124.9(10) . 5_656
N8 C30 H30A 105.3 . .
N9 C30 H30A 105.6 5_656 .
N8 C30 H30B 107.2 . .
N9 C30 H30B 106.0 5_656 .
H30A C30 H30B 106.8 . .
N8 C30 H30C 23.6 . .
N9 C30 H30C 123.8 5_656 .
H30A C30 H30C 84.0 . .
H30B C30 H30C 124.3 . .
C29 N9 C30 123.5(9) . 5_656
C29 N9 Ni1 109.4(7) . .
C30 N9 Ni1 110.3(6) 5_656 .
C29 N9 H9A 102.2 . .
C30 N9 H9A 103.4 5_656 .
Ni1 N9 H9A 106.4 . .
C29 N9 H9'A 140.2 . .
C30 N9 H9'A 76.9 5_656 .
Ni1 N9 H9'A 90.6 . .
H9A N9 H9'A 38.2 . .
N7' C25' N8' 96.0(11) . .
N7' C25' H27A 123.2 . .
N8' C25' H27A 97.3 . .
N7' C25' H27B 155.6 . .
N8' C25' H27B 62.8 . .
H27A C25' H27B 74.2 . .
N7' C25' H28A 69.2 . .
N8' C25' H28A 100.3 . .
H27A C25' H28A 157.2 . .
H27B C25' H28A 101.2 . .
N7' C25' H25C 105.8 . .
N8' C25' H25C 110.4 . .
H27A C25' H25C 19.7 . .
H27B C25' H25C 93.6 . .
H28A C25' H25C 149.3 . .
N7' C25' H25D 122.7 . .
N8' C25' H25D 111.0 . .
H27A C25' H25D 102.9 . .
H27B C25' H25D 61.1 . .
H28A C25' H25D 57.1 . .
H25C C25' H25D 109.9 . .
C30' N8' C25' 116.9(15) . .
C30' N8' C26' 111.8(14) . .
C25' N8' C26' 106.7(10) . .
C30' N8' H25A 93.8 . .
C25' N8' H25A 140.0 . .
C26' N8' H25A 34.3 . .
C30' N8' H27B 121.5 . .
C25' N8' H27B 51.5 . .
C26' N8' H27B 126.6 . .
H25A N8' H27B 132.9 . .
C27' C26' N8' 105.0(9) . .
C27' C26' H25A 163.4 . .
N8' C26' H25A 71.0 . .
C27' C26' H26C 116.7 . .
N8' C26' H26C 106.9 . .
H25A C26' H26C 79.6 . .
C27' C26' H26D 106.0 . .
N8' C26' H26D 113.5 . .
H25A C26' H26D 63.2 . .
H26C C26' H26D 109.0 . .
C26' C27' N7' 103.1(8) . .
C26' C27' H28B 101.6 . .
N7' C27' H28B 81.5 . .
C26' C27' H27C 105.6 . .
N7' C27' H27C 111.7 . .
H28B C27' H27C 32.6 . .
C26' C27' H27D 116.2 . .
N7' C27' H27D 111.0 . .
H28B C27' H27D 134.7 . .
H27C C27' H27D 109.1 . .
C28' N7' C25' 112.6(12) . .
C28' N7' C27' 111.0(13) . .
C25' N7' C27' 107.6(11) . .
C28' N7' Ni1 111.9(12) . .
C25' N7' Ni1 106.1(16) . .
C27' N7' Ni1 107.3(19) . .
N7' C28' C29' 111.5(13) . .
N7' C28' H29A 92.6 . .
C29' C28' H29A 100.6 . .
N7' C28' H29B 112.6 . .
C29' C28' H29B 90.8 . .
H29A C28' H29B 146.3 . .
N7' C28' H28C 105.4 . .
C29' C28' H28C 100.8 . .
H29A C28' H28C 14.1 . .
H29B C28' H28C 132.6 . .
N7' C28' H28D 110.4 . .
C29' C28' H28D 119.2 . .
H29A C28' H28D 119.2 . .
H29B C28' H28D 32.2 . .
H28C C28' H28D 108.1 . .
N9' C29' C28' 113.8(14) . .
N9' C29' H29C 107.6 . .
C28' C29' H29C 117.6 . .
N9' C29' H29D 109.7 . .
C28' C29' H29D 99.5 . .
H29C C29' H29D 108.0 . .
N9' C30' N8' 136.8(17) 5_656 .
N9' C30' H30C 98.8 5_656 .
N8' C30' H30C 101.7 . .
N9' C30' H30D 104.8 5_656 .
N8' C30' H30D 106.0 . .
H30C C30' H30D 104.8 . .
C29' N9' C30' 122.2(18) . 5_656
C29' N9' Ni1 114.6(14) . .
C30' N9' Ni1 102.1(13) 5_656 .
C29' N9' H9A 74.2 . .
C30' N9' H9A 145.7 5_656 .
Ni1 N9' H9A 95.8 . .
C29' N9' H9'A 106.7 . .
C30' N9' H9'A 104.1 5_656 .
Ni1 N9' H9'A 105.6 . .
H9A N9' H9'A 42.3 . .
N1 C1 N2 126.7(5) . .
N1 C1 N4 120.4(5) . .
N2 C1 N4 112.8(5) . .
N2 C2 N5 119.4(6) . .
N2 C2 N3 126.6(6) . .
N5 C2 N3 114.0(5) . .
N3 C3 N1 127.2(5) . .
N3 C3 N6 120.8(5) . .
N1 C3 N6 112.1(5) . .
C5 C4 C9 120.8(6) . .
C5 C4 N4 123.9(5) . .
C9 C4 N4 115.4(5) . .
C4 C5 C6 119.1(6) . .
C4 C5 H5 120.4 . .
C6 C5 H5 120.4 . .
C7 C6 C5 121.3(6) . .
C7 C6 H6 119.4 . .
C5 C6 H6 119.4 . .
C6 C7 C8 118.4(6) . .
C6 C7 C10 122.0(6) . .
C8 C7 C10 119.6(6) . .
C9 C8 C7 121.2(6) . .
C9 C8 H8 119.4 . .
C7 C8 H8 119.4 . .
C8 C9 C4 119.1(6) . .
C8 C9 H9 120.4 . .
C4 C9 H9 120.4 . .
O1 C10 O2 124.6(6) . .
O1 C10 C7 117.6(7) . .
O2 C10 C7 117.7(7) . .
C12 C11 N5 125.9(6) . .
C12 C11 C16 116.9(6) . .
N5 C11 C16 117.1(6) . .
C13 C12 C11 120.0(6) . .
C13 C12 H12 120.0 . .
C11 C12 H12 120.0 . .
C12 C13 C14 122.7(6) . .
C12 C13 H13 118.6 . .
C14 C13 H13 118.6 . .
C15 C14 C13 116.2(6) . .
C15 C14 C17 121.2(6) . .
C13 C14 C17 122.6(6) . .
C16 C15 C14 123.0(7) . .
C16 C15 H15 118.5 . .
C14 C15 H15 118.5 . .
C15 C16 C11 121.1(6) . .
C15 C16 H16 119.5 . .
C11 C16 H16 119.5 . .
O4 C17 O3 124.4(7) . .
O4 C17 C14 118.1(7) . .
O3 C17 C14 117.4(7) . .
C23 C18 C19 118.5(6) . .
C23 C18 N6 118.9(6) . .
C19 C18 N6 122.5(6) . .
C18 C19 C20 119.3(6) . .
C18 C19 H19 120.3 . .
C20 C19 H19 120.3 . .
C19 C20 C21 122.0(6) . .
C19 C20 H20 119.0 . .
C21 C20 H20 119.0 . .
C22 C21 C20 117.4(6) . .
C22 C21 C24 122.5(7) . .
C20 C21 C24 120.1(7) . .
C23 C22 C21 120.7(6) . .
C23 C22 H22 119.7 . .
C21 C22 H22 119.7 . .
C18 C23 C22 122.0(6) . .
C18 C23 H23 119.0 . .
C22 C23 H23 119.0 . .
O6 C24 O5 127.6(7) . .
O6 C24 C21 116.6(7) . .
O5 C24 C21 115.7(8) . .
N10 C31 N11 105.0(10) . .
N10 C31 H31A 110.7 . .
N11 C31 H31A 110.7 . .
N10 C31 H31B 110.7 . .
N11 C31 H31B 110.7 . .
H31A C31 H31B 108.8 . .
N11 C32 C33 103.1(9) . .
N11 C32 H32A 111.1 . .
C33 C32 H32A 111.1 . .
N11 C32 H32B 111.1 . .
C33 C32 H32B 111.1 . .
H32A C32 H32B 109.1 . .
N10 C33 C32 104.9(8) . .
N10 C33 H33A 110.8 . .
C32 C33 H33A 110.8 . .
N10 C33 H33B 110.8 . .
C32 C33 H33B 110.8 . .
H33A C33 H33B 108.8 . .
C35 C34 N10 111.5(7) . .
C35 C34 H34A 109.3 . .
N10 C34 H34A 109.3 . .
C35 C34 H34B 109.3 . .
N10 C34 H34B 109.3 . .
H34A C34 H34B 108.0 . .
N12 C35 C34 108.4(7) . .
N12 C35 H35A 110.0 . .
C34 C35 H35A 110.0 . .
N12 C35 H35B 110.0 . .
C34 C35 H35B 110.0 . .
H35A C35 H35B 108.4 . .
N12 C36 N11 114.5(7) 7_565 .
N12 C36 H36A 108.6 7_565 .
N11 C36 H36A 108.6 . .
N12 C36 H36B 108.6 7_565 .
N11 C36 H36B 108.6 . .
H36A C36 H36B 107.6 . .
N14 C37 N13 102.5(7) . .
N14 C37 H37A 111.3 . .
N13 C37 H37A 111.3 . .
N14 C37 H37B 111.3 . .
N13 C37 H37B 111.3 . .
H37A C37 H37B 109.2 . .
N14 C38 C39 104.3(7) . .
N14 C38 H38A 110.9 . .
C39 C38 H38A 110.9 . .
N14 C38 H38B 110.9 . .
C39 C38 H38B 110.9 . .
H38A C38 H38B 108.9 . .
N13 C39 C38 102.7(7) . .
N13 C39 H39A 111.2 . .
C38 C39 H39A 111.2 . .
N13 C39 H39B 111.2 . .
C38 C39 H39B 111.2 . .
H39A C39 H39B 109.1 . .
C41 C40 N13 112.5(8) . .
C41 C40 H40A 109.1 . .
N13 C40 H40A 109.1 . .
C41 C40 H40B 109.1 . .
N13 C40 H40B 109.1 . .
H40A C40 H40B 107.8 . .
N15 C41 C40 104.7(6) . .
N15 C41 H41A 110.8 . .
C40 C41 H41A 110.8 . .
N15 C41 H41B 110.8 . .
C40 C41 H41B 110.8 . .
H41A C41 H41B 108.9 . .
N14 C42 N15 117.4(7) . 7_667
N14 C42 H42A 108.0 . .
N15 C42 H42A 108.0 7_667 .
N14 C42 H42B 108.0 . .
N15 C42 H42B 108.0 7_667 .
H42A C42 H42B 107.2 . .
C1 N1 C3 113.0(5) . .
C2 N2 C1 112.9(5) . .
C3 N3 C2 113.4(5) . .
C1 N4 C4 132.0(5) . .
C1 N4 H4 114.0 . .
C4 N4 H4 114.0 . .
C2 N5 C11 131.5(5) . .
C2 N5 H5A 114.3 . .
C11 N5 H5A 114.3 . .
C3 N6 C18 130.4(5) . .
C3 N6 H6A 114.8 . .
C18 N6 H6A 114.8 . .
C31 N10 C33 99.4(8) . .
C31 N10 C34 118.5(9) . .
C33 N10 C34 110.6(8) . .
C31 N10 Ni2 109.2(6) . .
C33 N10 Ni2 115.7(6) . .
C34 N10 Ni2 104.1(5) . .
C31 N11 C36 116.2(9) . .
C31 N11 C32 104.2(10) . .
C36 N11 C32 111.5(10) . .
C35 N12 C36 112.2(7) . 7_565
C35 N12 Ni2 108.8(5) . .
C36 N12 Ni2 117.6(5) 7_565 .
C35 N12 H12A 105.8 . .
C36 N12 H12A 105.8 7_565 .
Ni2 N12 H12A 105.8 . .
C39 N13 C40 113.5(7) . .
C39 N13 C37 102.5(6) . .
C40 N13 C37 115.4(7) . .
C39 N13 Ni3 116.9(5) . .
C40 N13 Ni3 102.2(5) . .
C37 N13 Ni3 106.7(5) . .
C37 N14 C42 113.3(7) . .
C37 N14 C38 105.3(7) . .
C42 N14 C38 113.1(7) . .
C42 N15 C41 114.7(6) 7_667 .
C42 N15 Ni3 115.1(6) 7_667 .
C41 N15 Ni3 107.9(5) . .
C42 N15 H15A 106.2 7_667 .
C41 N15 H15A 106.2 . .
Ni3 N15 H15A 106.2 . .
N9' Ni1 N9' 179.997(3) 5_656 .
N9' Ni1 N9 153.9(6) 5_656 .
N9' Ni1 N9 26.1(6) . .
N9' Ni1 N9 26.1(6) 5_656 5_656
N9' Ni1 N9 153.9(6) . 5_656
N9 Ni1 N9 179.999(2) . 5_656
N9' Ni1 N7 109.4(6) 5_656 5_656
N9' Ni1 N7 70.6(6) . 5_656
N9 Ni1 N7 96.5(3) . 5_656
N9 Ni1 N7 83.5(3) 5_656 5_656
N9' Ni1 N7 70.6(6) 5_656 .
N9' Ni1 N7 109.4(6) . .
N9 Ni1 N7 83.5(3) . .
N9 Ni1 N7 96.5(3) 5_656 .
N7 Ni1 N7 179.998(1) 5_656 .
N9' Ni1 O1 90.0(7) 5_656 5_656
N9' Ni1 O1 90.0(7) . 5_656
N9 Ni1 O1 85.9(3) . 5_656
N9 Ni1 O1 94.1(3) 5_656 5_656
N7 Ni1 O1 90.1(3) 5_656 5_656
N7 Ni1 O1 89.9(3) . 5_656
N9' Ni1 O1 90.0(7) 5_656 .
N9' Ni1 O1 90.0(7) . .
N9 Ni1 O1 94.1(3) . .
N9 Ni1 O1 85.9(3) 5_656 .
N7 Ni1 O1 89.9(3) 5_656 .
N7 Ni1 O1 90.1(3) . .
O1 Ni1 O1 179.997(1) 5_656 .
N9' Ni1 N7' 104.0(8) 5_656 .
N9' Ni1 N7' 76.0(8) . .
N9 Ni1 N7' 49.8(6) . .
N9 Ni1 N7' 130.2(6) 5_656 .
N7 Ni1 N7' 145.8(5) 5_656 .
N7 Ni1 N7' 34.2(5) . .
O1 Ni1 N7' 82.7(7) 5_656 .
O1 Ni1 N7' 97.3(7) . .
N9' Ni1 N7' 76.0(8) 5_656 5_656
N9' Ni1 N7' 104.0(8) . 5_656
N9 Ni1 N7' 130.2(6) . 5_656
N9 Ni1 N7' 49.8(6) 5_656 5_656
N7 Ni1 N7' 34.2(5) 5_656 5_656
N7 Ni1 N7' 145.8(5) . 5_656
O1 Ni1 N7' 97.3(7) 5_656 5_656
O1 Ni1 N7' 82.7(7) . 5_656
N7' Ni1 N7' 179.998(3) . 5_656
N12 Ni2 N12 179.998(1) . 7_565
N12 Ni2 N10 95.1(3) . 7_565
N12 Ni2 N10 84.9(3) 7_565 7_565
N12 Ni2 N10 84.9(3) . .
N12 Ni2 N10 95.1(3) 7_565 .
N10 Ni2 N10 180.0 7_565 .
N12 Ni2 O3 93.6(2) . .
N12 Ni2 O3 86.4(2) 7_565 .
N10 Ni2 O3 90.2(2) 7_565 .
N10 Ni2 O3 89.8(2) . .
N12 Ni2 O3 86.4(2) . 7_565
N12 Ni2 O3 93.6(2) 7_565 7_565
N10 Ni2 O3 89.8(2) 7_565 7_565
N10 Ni2 O3 90.2(2) . 7_565
O3 Ni2 O3 180.0 . 7_565
N15 Ni3 N15 179.999(1) 7_667 .
N15 Ni3 N13 85.0(3) 7_667 7_667
N15 Ni3 N13 95.0(3) . 7_667
N15 Ni3 N13 95.0(3) 7_667 .
N15 Ni3 N13 85.0(3) . .
N13 Ni3 N13 179.998(2) 7_667 .
N15 Ni3 O5 92.2(2) 7_667 .
N15 Ni3 O5 87.8(2) . .
N13 Ni3 O5 90.2(2) 7_667 .
N13 Ni3 O5 89.8(2) . .
N15 Ni3 O5 87.8(2) 7_667 7_667
N15 Ni3 O5 92.2(2) . 7_667
N13 Ni3 O5 89.8(2) 7_667 7_667
N13 Ni3 O5 90.2(2) . 7_667
O5 Ni3 O5 179.998(1) . 7_667
C10 O1 Ni1 134.1(4) . .
C17 O3 Ni2 134.9(4) . .
C24 O5 Ni3 133.5(5) . .

loop_
_geom_bond_atom_site_label_1
_geom_bond_atom_site_label_2
_geom_bond_distance
_geom_bond_site_symmetry_2
O7 O7 0.57(2) 2
O7 C43 1.165(14) .
O7 C43 1.486(16) 2
C43 N16 1.328(16) .
C43 C45 1.353(18) 2
C43 N16 1.426(17) 2
C43 O7 1.486(15) 2
C43 C43 1.50(3) 2
C43 H43A 0.9599 .
N16 N16 0.44(3) 2
N16 C44 1.362(17) .
N16 C45 1.40(2) 2
N16 C43 1.426(17) 2
N16 C45 1.47(2) .
N16 C44 1.504(18) 2
C44 C44 1.47(3) 2
C44 C45 1.49(2) 2
C44 N16 1.504(18) 2
C44 H44A 0.9599 .
C44 H44B 0.9600 .
C44 H44C 0.9600 .
C45 C43 1.353(18) 2
C45 N16 1.40(2) 2
C45 C44 1.49(2) 2
C45 H45A 0.9601 .
C45 H45B 0.9599 .
C45 H45C 0.9600 .
O8 C48 0.979(19) 2_655
O8 C46 1.242(15) .
C46 C48 0.45(3) 2_655
C46 N17 1.374(18) .
C46 H46A 0.9600 .
N17 C46 1.374(18) 2_655
N17 C47 1.428(13) .
N17 C48 1.447(16) .
N17 C48 1.447(15) 2_655
C47 H47A 0.9600 .
C47 H47B 0.9601 .
C47 H47C 0.9600 .
C48 C46 0.45(3) 2_655
C48 O8 0.979(19) 2_655
C48 H48A 0.9600 .
C48 H48B 0.9600 .
C48 H48C 0.9600 .
C25 N7 1.487(10) .
C25 N8 1.507(10) .
C25 H25A 0.9599 .
C25 H25B 0.9596 .
C25 H26D 1.0647 .
C25 H30C 1.1579 .
N8 C30 1.384(10) .
N8 C26 1.520(10) .
N8 H30C 0.5841 .
N8 H30D 0.9424 .
C26 C27 1.528(10) .
C26 H26A 0.9599 .
C26 H26B 0.9603 .
C26 H30D 0.7152 .
C27 N7 1.539(9) .
C27 H27A 0.9600 .
C27 H27B 0.9600 .
C27 H25C 1.0685 .
N7 C28 1.485(11) .
N7 Ni1 2.124(9) .
C28 C29 1.453(11) .
C28 H28A 0.9600 .
C28 H28B 0.9600 .
C29 N9 1.380(11) .
C29 H29A 0.9600 .
C29 H29B 0.9601 .
C29 H28D 1.0392 .
C30 N9 1.462(11) 5_656
C30 H30A 0.9600 .
C30 H30B 0.9600 .
N9 C30 1.462(11) 5_656
N9 Ni1 2.029(8) .
N9 H9A 0.9000 .
N9 H9'A 1.2880 .
C25' N7' 1.501(13) .
C25' N8' 1.505(13) .
C25' H27B 1.2911 .
C25' H25C 0.9600 .
C25' H25D 0.9601 .
N8' C30' 1.446(18) .
N8' C26' 1.516(13) .
C26' C27' 1.497(18) .
C26' H25A 0.8842 .
C26' H26C 0.9597 .
C26' H26D 0.9602 .
C27' N7' 1.520(13) .
C27' H28B 0.5266 .
C27' H27C 0.9601 .
C27' H27D 0.9601 .
N7' C28' 1.434(16) .
N7' Ni1 2.180(18) .
C28' C29' 1.476(17) .
C28' H29A 0.6451 .
C28' H29B 0.9725 .
C28' H28C 0.9599 .
C28' H28D 0.9602 .
C29' N9' 1.413(18) .
C29' H29C 0.9598 .
C29' H29D 0.9600 .
C30' N9' 1.439(17) 5_656
C30' H30C 0.9599 .
C30' H30D 0.9598 .
N9' C30' 1.439(17) 5_656
N9' Ni1 2.011(16) .
N9' H9A 1.1947 .
N9' H9'A 0.8998 .
C1 N1 1.326(7) .
C1 N2 1.361(7) .
C1 N4 1.385(6) .
C2 N2 1.326(7) .
C2 N5 1.348(6) .
C2 N3 1.365(7) .
C3 N3 1.305(6) .
C3 N1 1.362(7) .
C3 N6 1.370(6) .
C4 C5 1.374(7) .
C4 C9 1.395(7) .
C4 N4 1.403(7) .
C5 C6 1.390(7) .
C5 H5 0.9500 .
C6 C7 1.387(8) .
C6 H6 0.9500 .
C7 C8 1.388(8) .
C7 C10 1.506(8) .
C8 C9 1.379(7) .
C8 H8 0.9500 .
C9 H9 0.9500 .
C10 O1 1.248(7) .
C10 O2 1.277(8) .
C11 C12 1.386(8) .
C11 N5 1.388(7) .
C11 C16 1.393(8) .
C12 C13 1.372(8) .
C12 H12 0.9500 .
C13 C14 1.380(8) .
C13 H13 0.9500 .
C14 C15 1.357(9) .
C14 C17 1.486(9) .
C15 C16 1.353(8) .
C15 H15 0.9500 .
C16 H16 0.9500 .
C17 O4 1.255(8) .
C17 O3 1.273(7) .
C18 C23 1.376(8) .
C18 C19 1.392(8) .
C18 N6 1.405(7) .
C19 C20 1.393(8) .
C19 H19 0.9500 .
C20 C21 1.394(8) .
C20 H20 0.9500 .
C21 C22 1.387(8) .
C21 C24 1.539(9) .
C22 C23 1.376(8) .
C22 H22 0.9500 .
C23 H23 0.9500 .
C24 O6 1.260(9) .
C24 O5 1.266(8) .
C31 N10 1.423(11) .
C31 N11 1.466(13) .
C31 H31A 0.9900 .
C31 H31B 0.9900 .
C32 N11 1.509(12) .
C32 C33 1.519(12) .
C32 H32A 0.9900 .
C32 H32B 0.9900 .
C33 N10 1.503(10) .
C33 H33A 0.9900 .
C33 H33B 0.9900 .
C34 C35 1.480(11) .
C34 N10 1.528(10) .
C34 H34A 0.9900 .
C34 H34B 0.9900 .
C35 N12 1.414(9) .
C35 H35A 0.9900 .
C35 H35B 0.9900 .
C36 N12 1.480(9) 7_565
C36 N11 1.507(11) .
C36 H36A 0.9900 .
C36 H36B 0.9900 .
C37 N14 1.463(9) .
C37 N13 1.497(8) .
C37 H37A 0.9900 .
C37 H37B 0.9900 .
C38 N14 1.517(9) .
C38 C39 1.565(10) .
C38 H38A 0.9900 .
C38 H38B 0.9900 .
C39 N13 1.469(9) .
C39 H39A 0.9900 .
C39 H39B 0.9900 .
C40 C41 1.483(10) .
C40 N13 1.491(10) .
C40 H40A 0.9900 .
C40 H40B 0.9900 .
C41 N15 1.480(9) .
C41 H41A 0.9900 .
C41 H41B 0.9900 .
C42 N14 1.470(10) .
C42 N15 1.472(9) 7_667
C42 H42A 0.9900 .
C42 H42B 0.9900 .
N4 H4 0.8800 .
N5 H5A 0.8800 .
N6 H6A 0.8800 .
N10 Ni2 2.088(7) .
N12 C36 1.480(9) 7_565
N12 Ni2 2.018(6) .
N12 H12A 0.9300 .
N13 Ni3 2.120(7) .
N15 C42 1.472(9) 7_667
N15 Ni3 2.024(6) .
N15 H15A 0.9300 .
Ni1 N9' 2.011(16) 5_656
Ni1 N9 2.029(8) 5_656
Ni1 N7 2.124(9) 5_656
Ni1 O1 2.126(4) 5_656
Ni1 O1 2.126(4) .
Ni1 N7' 2.180(18) 5_656
Ni2 N12 2.018(6) 7_565
Ni2 N10 2.088(7) 7_565
Ni2 O3 2.113(4) .
Ni2 O3 2.113(4) 7_565
Ni3 N15 2.024(6) 7_667
Ni3 N13 2.120(7) 7_667
Ni3 O5 2.122(5) .
Ni3 O5 2.123(5) 7_667

loop_
_platon_squeeze_void_nr
_platon_squeeze_void_average_x
_platon_squeeze_void_average_y
_platon_squeeze_void_average_z
_platon_squeeze_void_volume
_platon_squeeze_void_count_electrons
_platon_squeeze_void_content
1 0.261 1.003 0.226 183 64 ' '
2 0.761 0.503 0.226 183 64 ' '
3 0.239 0.503 0.273 183 67 ' '
4 0.739 0.003 0.273 183 67 ' '
5 0.261 -0.003 0.726 183 65 ' '
6 0.761 0.497 0.726 183 65 ' '
7 0.239 0.497 0.773 183 67 ' '
8 0.739 -0.003 0.773 183 67 ' '
